data_4512512
loop_
_publ_author_name
'Palmer, W. Neil'
'Diao, Tianning'
'Pappas, Iraklis'
'Chirik, Paul J.'

_publ_section_title
;
 High-Activity Cobalt Catalysts for Alkene Hydroboration with
 Electronically Responsive Terpyridine and \a-Diimine Ligands
;
_journal_issue 2
_journal_name_full 'ACS Catalysis'
_journal_page_first 622
_journal_paper_doi 10.1021/cs501639r
_journal_volume 5
_journal_year 2015
_chemical_formula_sum 'C37 H56 Co N3 Si'
_chemical_formula_weight 629.87
_chemical_name_systematic
;
 ?
;
_space_group_IT_number 14
_symmetry_cell_setting monoclinic
_symmetry_space_group_name_Hall '-P 2yn'
_symmetry_space_group_name_H-M 'P 1 21/n 1'
_atom_sites_solution_hydrogens geom
_atom_sites_solution_primary direct
_atom_sites_solution_secondary difmap
_audit_creation_method SHELXL-97
_cell_angle_alpha 90.00
_cell_angle_beta 117.6300(10)
_cell_angle_gamma 90.00
_cell_formula_units_Z 4
_cell_length_a 17.8016(2)
_cell_length_b 12.0498(2)
_cell_length_c 18.7953(2)
_cell_measurement_reflns_used 9891
_cell_measurement_temperature 100(2)
_cell_measurement_theta_max 63.69
_cell_measurement_theta_min 4.53
_cell_volume 3571.93(9)
_computing_cell_refinement 'Bruker SAINT'
_computing_data_collection 'Bruker APEX2'
_computing_data_reduction 'Bruker SAINT'
_computing_molecular_graphics 'ORTEP 3 (Farraguia, 1997)'
_computing_structure_refinement 'SHELXL-97 (Sheldrick, 2008)'
_computing_structure_solution 'SIR 92 (Giacavazzo, 1993)'
_diffrn_ambient_temperature 100(2)
_diffrn_measured_fraction_theta_full 0.990
_diffrn_measured_fraction_theta_max 0.990
_diffrn_measurement_device_type 'Bruker APEX-II CCD'
_diffrn_measurement_method 'phi and omega scans'
_diffrn_radiation_monochromator graphite
_diffrn_radiation_source 'fine-focus sealed tube'
_diffrn_radiation_type CuK\a
_diffrn_radiation_wavelength 1.54178
_diffrn_reflns_av_R_equivalents 0.0188
_diffrn_reflns_av_sigmaI/netI 0.0172
_diffrn_reflns_limit_h_max 20
_diffrn_reflns_limit_h_min -20
_diffrn_reflns_limit_k_max 12
_diffrn_reflns_limit_k_min -13
_diffrn_reflns_limit_l_max 20
_diffrn_reflns_limit_l_min -21
_diffrn_reflns_number 22219
_diffrn_reflns_theta_full 63.68
_diffrn_reflns_theta_max 63.68
_diffrn_reflns_theta_min 2.83
_exptl_absorpt_coefficient_mu 4.284
_exptl_absorpt_correction_T_max 0.752
_exptl_absorpt_correction_T_min 0.6587
_exptl_absorpt_correction_type multi-scan
_exptl_absorpt_process_details 'SADABS v2008/1 (Bruker AXS)'
_exptl_crystal_colour Red
_exptl_crystal_density_diffrn 1.171
_exptl_crystal_density_method 'not measured'
_exptl_crystal_description Cube
_exptl_crystal_F_000 1360
_exptl_crystal_size_max 0.049
_exptl_crystal_size_mid 0.042
_exptl_crystal_size_min 0.039
_refine_diff_density_max 0.226
_refine_diff_density_min -0.258
_refine_diff_density_rms 0.035
_refine_ls_extinction_method none
_refine_ls_goodness_of_fit_ref 1.032
_refine_ls_hydrogen_treatment constr
_refine_ls_matrix_type full
_refine_ls_number_parameters 392
_refine_ls_number_reflns 5800
_refine_ls_number_restraints 0
_refine_ls_restrained_S_all 1.032
_refine_ls_R_factor_all 0.0282
_refine_ls_R_factor_gt 0.0257
_refine_ls_shift/su_max 0.001
_refine_ls_shift/su_mean 0.000
_refine_ls_structure_factor_coef Fsqd
_refine_ls_weighting_details 'calc w=1/[\s^2^(Fo^2^)+(0.0290P)^2^+1.7353P] where P=(Fo^2^+2Fc^2^)/3'
_refine_ls_weighting_scheme calc
_refine_ls_wR_factor_gt 0.0625
_refine_ls_wR_factor_ref 0.0638
_reflns_number_gt 5483
_reflns_number_total 5800
_reflns_threshold_expression >2\s(I)
_cod_data_source_file cs501639r_si_002.cif
_cod_data_source_block wnp14
_cod_depositor_comments
;
The following automatic conversions were performed:

'_symmetry_cell_setting' value 'Monoclinic' changed to 'monoclinic'
according to
/home/saulius/struct/COD-crude-data--automatic-downloads/rss-feeds/ACS/lib/dictionaries/cif_core.dic
dictionary named 'cif_core.dic' version 2.4.2 from 2011-04-26.

Automatic conversion script
Id: cif_fix_values 2935 2014-11-11 08:27:57Z andrius 

 Adding full bibliography for 4512512--4512516.cif.
;
_cod_original_cell_volume 3571.93(8)
_cod_original_sg_symbol_H-M P2(1)/n
_cod_database_code 4512512

loop_
_symmetry_equiv_pos_as_xyz
'x, y, z'
'-x+1/2, y+1/2, -z+1/2'
'-x, -y, -z'
'x-1/2, -y-1/2, z-1/2'

loop_
_atom_site_label
_atom_site_type_symbol
_atom_site_fract_x
_atom_site_fract_y
_atom_site_fract_z
_atom_site_U_iso_or_equiv
_atom_site_adp_type
_atom_site_occupancy
_atom_site_symmetry_multiplicity
_atom_site_calc_flag
_atom_site_refinement_flags
C1 C 0.58082(9) 0.70647(13) 0.27198(9) 0.0189(3) Uani 1 1 d .
H1A H 0.5735 0.6920 0.3197 0.028 Uiso 1 1 calc R
H1B H 0.6052 0.7806 0.2760 0.028 Uiso 1 1 calc R
H1C H 0.6189 0.6507 0.2683 0.028 Uiso 1 1 calc R
C2 C 0.49620(8) 0.70055(12) 0.19833(8) 0.0133(3) Uani 1 1 d .
C3 C 0.48353(9) 0.74886(12) 0.12486(8) 0.0141(3) Uani 1 1 d .
C4 C 0.55271(9) 0.81435(13) 0.11976(9) 0.0187(3) Uani 1 1 d .
H4A H 0.5333 0.8393 0.0644 0.028 Uiso 1 1 calc R
H4B H 0.6030 0.7675 0.1363 0.028 Uiso 1 1 calc R
H4C H 0.5669 0.8790 0.1553 0.028 Uiso 1 1 calc R
C5 C 0.42351(8) 0.61809(12) 0.26749(8) 0.0135(3) Uani 1 1 d .
C6 C 0.45697(9) 0.51618(12) 0.30518(8) 0.0153(3) Uani 1 1 d .
C7 C 0.44337(9) 0.48443(13) 0.36983(8) 0.0197(3) Uani 1 1 d .
H7 H 0.4660 0.4160 0.3962 0.024 Uiso 1 1 calc R
C8 C 0.39782(9) 0.55012(14) 0.39632(9) 0.0221(3) Uani 1 1 d .
H8 H 0.3887 0.5265 0.4399 0.027 Uiso 1 1 calc R
C9 C 0.36547(9) 0.65056(14) 0.35897(9) 0.0207(3) Uani 1 1 d .
H9 H 0.3340 0.6953 0.3773 0.025 Uiso 1 1 calc R
C10 C 0.37813(8) 0.68743(13) 0.29503(8) 0.0161(3) Uani 1 1 d .
C11 C 0.50816(9) 0.44031(13) 0.27953(9) 0.0201(3) Uani 1 1 d .
H11 H 0.5113 0.4753 0.2328 0.024 Uiso 1 1 calc R
C12 C 0.59910(10) 0.42714(14) 0.34800(10) 0.0260(4) Uani 1 1 d .
H12A H 0.5974 0.3930 0.3945 0.039 Uiso 1 1 calc R
H12B H 0.6261 0.5002 0.3631 0.039 Uiso 1 1 calc R
H12C H 0.6317 0.3798 0.3300 0.039 Uiso 1 1 calc R
C13 C 0.46671(11) 0.32617(14) 0.25335(10) 0.0279(4) Uani 1 1 d .
H13A H 0.4633 0.2902 0.2985 0.042 Uiso 1 1 calc R
H13B H 0.5008 0.2803 0.2361 0.042 Uiso 1 1 calc R
H13C H 0.4095 0.3349 0.2086 0.042 Uiso 1 1 calc R
C14 C 0.34770(9) 0.80152(13) 0.25823(9) 0.0202(3) Uani 1 1 d .
H14 H 0.3339 0.7969 0.2003 0.024 Uiso 1 1 calc R
C15 C 0.41896(11) 0.88696(14) 0.29829(10) 0.0284(4) Uani 1 1 d .
H15A H 0.4343 0.8929 0.3554 0.043 Uiso 1 1 calc R
H15B H 0.3996 0.9593 0.2724 0.043 Uiso 1 1 calc R
H15C H 0.4686 0.8633 0.2926 0.043 Uiso 1 1 calc R
C16 C 0.26785(11) 0.84137(16) 0.26178(11) 0.0329(4) Uani 1 1 d .
H16A H 0.2235 0.7847 0.2384 0.049 Uiso 1 1 calc R
H16B H 0.2479 0.9106 0.2313 0.049 Uiso 1 1 calc R
H16C H 0.2810 0.8543 0.3178 0.049 Uiso 1 1 calc R
C17 C 0.37800(8) 0.80243(12) -0.00747(8) 0.0148(3) Uani 1 1 d .
C18 C 0.36328(9) 0.75295(13) -0.08095(9) 0.0183(3) Uani 1 1 d .
C19 C 0.32831(10) 0.81871(15) -0.14999(9) 0.0264(4) Uani 1 1 d .
H19 H 0.3174 0.7869 -0.2001 0.032 Uiso 1 1 calc R
C20 C 0.30930(10) 0.92938(15) -0.14682(10) 0.0294(4) Uani 1 1 d .
H20 H 0.2849 0.9725 -0.1946 0.035 Uiso 1 1 calc R
C21 C 0.32571(9) 0.97691(14) -0.07466(10) 0.0250(4) Uani 1 1 d .
H21 H 0.3131 1.0532 -0.0732 0.030 Uiso 1 1 calc R
C22 C 0.36050(9) 0.91570(13) -0.00337(9) 0.0185(3) Uani 1 1 d .
C23 C 0.38994(10) 0.63401(13) -0.08386(9) 0.0217(3) Uani 1 1 d .
H23 H 0.3771 0.5891 -0.0461 0.026 Uiso 1 1 calc R
C24 C 0.34382(12) 0.58079(17) -0.16707(10) 0.0353(4) Uani 1 1 d .
H24A H 0.2824 0.5863 -0.1867 0.053 Uiso 1 1 calc R
H24B H 0.3601 0.5025 -0.1636 0.053 Uiso 1 1 calc R
H24C H 0.3594 0.6195 -0.2042 0.053 Uiso 1 1 calc R
C25 C 0.48558(10) 0.62786(14) -0.05518(11) 0.0279(4) Uani 1 1 d .
H25A H 0.5006 0.6767 -0.0883 0.042 Uiso 1 1 calc R
H25B H 0.5014 0.5513 -0.0599 0.042 Uiso 1 1 calc R
H25C H 0.5160 0.6516 0.0010 0.042 Uiso 1 1 calc R
C26 C 0.37872(10) 0.97461(13) 0.07477(10) 0.0224(3) Uani 1 1 d .
H26 H 0.4059 0.9199 0.1196 0.027 Uiso 1 1 calc R
C27 C 0.44092(11) 1.07153(15) 0.09131(11) 0.0326(4) Uani 1 1 d .
H27A H 0.4905 1.0455 0.0865 0.049 Uiso 1 1 calc R
H27B H 0.4591 1.0999 0.1457 0.049 Uiso 1 1 calc R
H27C H 0.4128 1.1309 0.0523 0.049 Uiso 1 1 calc R
C28 C 0.29782(11) 1.01829(15) 0.07521(11) 0.0324(4) Uani 1 1 d .
H28A H 0.2677 1.0677 0.0292 0.049 Uiso 1 1 calc R
H28B H 0.3131 1.0593 0.1251 0.049 Uiso 1 1 calc R
H28C H 0.2611 0.9557 0.0717 0.049 Uiso 1 1 calc R
C29 C 0.31114(9) 0.46479(13) 0.05773(9) 0.0183(3) Uani 1 1 d .
H29A H 0.3637 0.4295 0.0629 0.022 Uiso 1 1 calc R
H29B H 0.2990 0.4310 0.0993 0.022 Uiso 1 1 calc R
C30 C 0.16808(10) 0.54020(14) -0.11082(9) 0.0261(4) Uani 1 1 d .
H30A H 0.1294 0.5758 -0.0940 0.039 Uiso 1 1 calc R
H30B H 0.1357 0.5116 -0.1656 0.039 Uiso 1 1 calc R
H30C H 0.2097 0.5946 -0.1094 0.039 Uiso 1 1 calc R
C31 C 0.26493(11) 0.32861(14) -0.09493(10) 0.0265(4) Uani 1 1 d .
H31A H 0.3099 0.3664 -0.1018 0.040 Uiso 1 1 calc R
H31B H 0.2184 0.3096 -0.1477 0.040 Uiso 1 1 calc R
H31C H 0.2876 0.2607 -0.0635 0.040 Uiso 1 1 calc R
C32 C 0.13935(10) 0.34636(16) -0.02839(10) 0.0291(4) Uani 1 1 d .
H32A H 0.1625 0.2770 0.0008 0.044 Uiso 1 1 calc R
H32B H 0.0922 0.3297 -0.0813 0.044 Uiso 1 1 calc R
H32C H 0.1189 0.3926 0.0019 0.044 Uiso 1 1 calc R
C33 C 0.17828(9) 0.76136(12) 0.00801(8) 0.0168(3) Uani 1 1 d .
H33 H 0.2063 0.7990 -0.0174 0.020 Uiso 1 1 calc R
C34 C 0.09432(9) 0.78658(13) -0.01522(9) 0.0190(3) Uani 1 1 d .
H34 H 0.0656 0.8411 -0.0553 0.023 Uiso 1 1 calc R
C35 C 0.05287(9) 0.73146(13) 0.02063(9) 0.0200(3) Uani 1 1 d .
H35 H -0.0051 0.7464 0.0050 0.024 Uiso 1 1 calc R
C36 C 0.09723(10) 0.65403(14) 0.07972(9) 0.0222(3) Uani 1 1 d .
H36 H 0.0703 0.6152 0.1057 0.027 Uiso 1 1 calc R
C37 C 0.18075(10) 0.63417(13) 0.10026(9) 0.0198(3) Uani 1 1 d .
H37 H 0.2109 0.5815 0.1413 0.024 Uiso 1 1 calc R
Co1 Co 0.338169(13) 0.625770(19) 0.087086(13) 0.01161(7) Uani 1 1 d .
Si1 Si 0.22444(2) 0.42267(3) -0.04096(2) 0.01622(10) Uani 1 1 d .
N1 N 0.42750(7) 0.65249(10) 0.19657(7) 0.0126(2) Uani 1 1 d .
N2 N 0.40569(7) 0.73453(10) 0.06272(7) 0.0129(2) Uani 1 1 d .
N3 N 0.22202(7) 0.68576(10) 0.06504(7) 0.0147(3) Uani 1 1 d .

loop_
_atom_site_aniso_label
_atom_site_aniso_U_11
_atom_site_aniso_U_22
_atom_site_aniso_U_33
_atom_site_aniso_U_23
_atom_site_aniso_U_13
_atom_site_aniso_U_12
C1 0.0164(7) 0.0221(8) 0.0159(7) 0.0006(6) 0.0057(6) -0.0027(6)
C2 0.0134(7) 0.0114(7) 0.0152(7) -0.0010(6) 0.0067(6) 0.0005(6)
C3 0.0138(7) 0.0121(7) 0.0168(7) -0.0010(6) 0.0075(6) 0.0008(6)
C4 0.0155(7) 0.0219(8) 0.0193(8) 0.0022(6) 0.0087(6) -0.0013(6)
C5 0.0110(7) 0.0174(8) 0.0096(7) -0.0012(6) 0.0027(6) -0.0037(6)
C6 0.0135(7) 0.0168(8) 0.0126(7) -0.0009(6) 0.0036(6) -0.0032(6)
C7 0.0192(7) 0.0213(8) 0.0153(7) 0.0027(6) 0.0053(6) -0.0049(6)
C8 0.0206(8) 0.0327(9) 0.0142(7) -0.0009(7) 0.0091(6) -0.0088(7)
C9 0.0163(7) 0.0304(9) 0.0161(7) -0.0056(7) 0.0082(6) -0.0035(7)
C10 0.0118(7) 0.0209(8) 0.0126(7) -0.0037(6) 0.0030(6) -0.0023(6)
C11 0.0243(8) 0.0180(8) 0.0183(8) 0.0043(6) 0.0101(7) 0.0037(6)
C12 0.0239(8) 0.0262(9) 0.0270(9) 0.0064(7) 0.0112(7) 0.0073(7)
C13 0.0357(9) 0.0209(9) 0.0236(8) 0.0007(7) 0.0108(7) 0.0041(7)
C14 0.0205(8) 0.0226(9) 0.0152(7) -0.0032(6) 0.0063(6) 0.0043(6)
C15 0.0333(9) 0.0191(9) 0.0276(9) -0.0028(7) 0.0099(8) 0.0011(7)
C16 0.0286(9) 0.0374(11) 0.0319(10) -0.0029(8) 0.0133(8) 0.0125(8)
C17 0.0094(6) 0.0190(8) 0.0159(7) 0.0049(6) 0.0058(6) -0.0009(6)
C18 0.0126(7) 0.0250(9) 0.0160(7) 0.0020(6) 0.0054(6) -0.0057(6)
C19 0.0208(8) 0.0403(11) 0.0147(8) 0.0046(7) 0.0053(6) -0.0069(7)
C20 0.0193(8) 0.0376(11) 0.0242(9) 0.0181(8) 0.0041(7) -0.0003(7)
C21 0.0162(7) 0.0219(9) 0.0347(9) 0.0126(7) 0.0101(7) 0.0022(6)
C22 0.0114(7) 0.0191(8) 0.0248(8) 0.0053(7) 0.0084(6) -0.0012(6)
C23 0.0271(8) 0.0256(9) 0.0171(8) -0.0036(6) 0.0141(7) -0.0076(7)
C24 0.0446(11) 0.0433(12) 0.0241(9) -0.0121(8) 0.0211(8) -0.0128(9)
C25 0.0302(9) 0.0237(9) 0.0345(10) -0.0011(7) 0.0190(8) -0.0006(7)
C26 0.0239(8) 0.0156(8) 0.0295(9) 0.0019(7) 0.0139(7) 0.0014(6)
C27 0.0293(9) 0.0230(10) 0.0437(11) -0.0049(8) 0.0154(8) -0.0042(7)
C28 0.0309(9) 0.0242(10) 0.0481(11) -0.0054(8) 0.0233(9) 0.0004(8)
C29 0.0161(7) 0.0166(8) 0.0198(8) 0.0004(6) 0.0063(6) 0.0004(6)
C30 0.0250(8) 0.0252(9) 0.0202(8) -0.0028(7) 0.0037(7) 0.0031(7)
C31 0.0315(9) 0.0232(9) 0.0287(9) -0.0011(7) 0.0172(8) 0.0021(7)
C32 0.0266(9) 0.0364(10) 0.0266(9) -0.0087(8) 0.0143(7) -0.0110(8)
C33 0.0187(7) 0.0167(8) 0.0158(7) -0.0004(6) 0.0087(6) -0.0011(6)
C34 0.0194(7) 0.0197(8) 0.0159(7) -0.0001(6) 0.0064(6) 0.0040(6)
C35 0.0151(7) 0.0235(9) 0.0209(8) -0.0055(7) 0.0080(6) -0.0003(6)
C36 0.0231(8) 0.0223(9) 0.0249(8) 0.0009(7) 0.0144(7) -0.0012(7)
C37 0.0239(8) 0.0190(8) 0.0186(8) 0.0025(6) 0.0116(7) -0.0001(6)
Co1 0.01092(12) 0.01263(13) 0.01088(12) -0.00018(9) 0.00470(9) -0.00088(9)
Si1 0.01481(19) 0.0155(2) 0.0178(2) -0.00282(16) 0.00708(16) -0.00167(16)
N1 0.0141(6) 0.0125(6) 0.0117(6) -0.0008(5) 0.0066(5) 0.0002(5)
N2 0.0137(6) 0.0131(6) 0.0125(6) 0.0005(5) 0.0066(5) 0.0007(5)
N3 0.0152(6) 0.0152(6) 0.0127(6) -0.0020(5) 0.0055(5) -0.0012(5)

loop_
_atom_type_symbol
_atom_type_description
_atom_type_scat_dispersion_real
_atom_type_scat_dispersion_imag
_atom_type_scat_source
C C 0.0181 0.0091 'International Tables Vol C Tables 4.2.6.8 and 6.1.1.4'
Co Co -2.3653 3.6143 'International Tables Vol C Tables 4.2.6.8 and 6.1.1.4'
Si Si 0.2541 0.3302 'International Tables Vol C Tables 4.2.6.8 and 6.1.1.4'
N N 0.0311 0.0180 'International Tables Vol C Tables 4.2.6.8 and 6.1.1.4'
H H 0.0000 0.0000 'International Tables Vol C Tables 4.2.6.8 and 6.1.1.4'

loop_
_geom_angle_atom_site_label_1
_geom_angle_atom_site_label_2
_geom_angle_atom_site_label_3
_geom_angle
N1 C2 C3 115.00(12)
N1 C2 C1 123.86(12)
C3 C2 C1 121.12(12)
N2 C3 C2 115.30(12)
N2 C3 C4 123.79(12)
C2 C3 C4 120.87(12)
C6 C5 C10 120.77(13)
C6 C5 N1 122.09(13)
C10 C5 N1 116.95(12)
C7 C6 C5 118.28(14)
C7 C6 C11 118.85(13)
C5 C6 C11 122.87(13)
C8 C7 C6 121.60(15)
C7 C8 C9 119.63(14)
C8 C9 C10 121.36(14)
C9 C10 C5 118.33(14)
C9 C10 C14 120.94(13)
C5 C10 C14 120.67(13)
C6 C11 C13 111.86(13)
C6 C11 C12 110.48(12)
C13 C11 C12 109.84(13)
C10 C14 C16 113.93(14)
C10 C14 C15 110.15(12)
C16 C14 C15 109.97(14)
C22 C17 C18 121.10(13)
C22 C17 N2 119.55(13)
C18 C17 N2 119.22(13)
C19 C18 C17 118.01(15)
C19 C18 C23 120.93(14)
C17 C18 C23 120.94(13)
C20 C19 C18 121.28(15)
C21 C20 C19 120.02(15)
C20 C21 C22 121.57(16)
C21 C22 C17 117.99(14)
C21 C22 C26 118.66(14)
C17 C22 C26 123.35(13)
C18 C23 C24 113.82(14)
C18 C23 C25 110.37(12)
C24 C23 C25 108.77(14)
C22 C26 C28 112.55(13)
C22 C26 C27 111.09(13)
C28 C26 C27 109.11(13)
Si1 C29 Co1 121.41(8)
N3 C33 C34 122.80(14)
C35 C34 C33 119.01(14)
C34 C35 C36 118.80(14)
C37 C36 C35 118.93(14)
N3 C37 C36 123.20(14)
N1 Co1 N2 81.33(5)
N1 Co1 C29 114.90(5)
N2 Co1 C29 132.16(6)
N1 Co1 N3 114.04(5)
N2 Co1 N3 112.74(5)
C29 Co1 N3 101.22(5)
C29 Si1 C31 110.92(7)
C29 Si1 C30 114.93(7)
C31 Si1 C30 107.04(8)
C29 Si1 C32 110.77(7)
C31 Si1 C32 107.88(8)
C30 Si1 C32 104.90(8)
C2 N1 C5 122.83(11)
C2 N1 Co1 112.60(9)
C5 N1 Co1 124.43(9)
C3 N2 C17 120.14(12)
C3 N2 Co1 112.15(9)
C17 N2 Co1 127.43(9)
C33 N3 C37 117.24(12)
C33 N3 Co1 123.94(10)
C37 N3 Co1 117.91(10)

loop_
_geom_bond_atom_site_label_1
_geom_bond_atom_site_label_2
_geom_bond_distance
C1 C2 1.5022(19)
C2 N1 1.3396(18)
C2 C3 1.417(2)
C3 N2 1.3464(18)
C3 C4 1.503(2)
C5 C6 1.405(2)
C5 C10 1.417(2)
C5 N1 1.4288(18)
C6 C7 1.398(2)
C6 C11 1.519(2)
C7 C8 1.381(2)
C8 C9 1.383(2)
C9 C10 1.394(2)
C10 C14 1.521(2)
C11 C13 1.530(2)
C11 C12 1.539(2)
C14 C16 1.531(2)
C14 C15 1.533(2)
C17 C22 1.410(2)
C17 C18 1.413(2)
C17 N2 1.4316(18)
C18 C19 1.396(2)
C18 C23 1.519(2)
C19 C20 1.384(3)
C20 C21 1.373(2)
C21 C22 1.398(2)
C22 C26 1.524(2)
C23 C24 1.530(2)
C23 C25 1.531(2)
C26 C28 1.537(2)
C26 C27 1.539(2)
C29 Si1 1.8507(15)
C29 Co1 2.0131(15)
C30 Si1 1.8747(17)
C31 Si1 1.8739(16)
C32 Si1 1.8782(16)
C33 N3 1.3457(19)
C33 C34 1.383(2)
C34 C35 1.379(2)
C35 C36 1.384(2)
C36 C37 1.373(2)
C37 N3 1.3474(19)
Co1 N1 1.9575(11)
Co1 N2 1.9705(12)
Co1 N3 2.0432(12)

loop_
_geom_torsion_atom_site_label_1
_geom_torsion_atom_site_label_2
_geom_torsion_atom_site_label_3
_geom_torsion_atom_site_label_4
_geom_torsion
N1 C2 C3 N2 -3.38(18)
C1 C2 C3 N2 177.82(13)
N1 C2 C3 C4 174.56(13)
C1 C2 C3 C4 -4.2(2)
C10 C5 C6 C7 0.8(2)
N1 C5 C6 C7 -174.12(12)
C10 C5 C6 C11 -178.25(13)
N1 C5 C6 C11 6.8(2)
C5 C6 C7 C8 0.5(2)
C11 C6 C7 C8 179.59(13)
C6 C7 C8 C9 -0.8(2)
C7 C8 C9 C10 -0.2(2)
C8 C9 C10 C5 1.5(2)
C8 C9 C10 C14 -175.64(13)
C6 C5 C10 C9 -1.8(2)
N1 C5 C10 C9 173.39(12)
C6 C5 C10 C14 175.37(12)
N1 C5 C10 C14 -9.45(19)
C7 C6 C11 C13 60.67(17)
C5 C6 C11 C13 -120.27(15)
C7 C6 C11 C12 -62.04(17)
C5 C6 C11 C12 117.02(15)
C9 C10 C14 C16 -31.18(19)
C5 C10 C14 C16 151.74(14)
C9 C10 C14 C15 92.93(16)
C5 C10 C14 C15 -84.15(16)
C22 C17 C18 C19 -2.0(2)
N2 C17 C18 C19 173.74(12)
C22 C17 C18 C23 174.12(13)
N2 C17 C18 C23 -10.13(19)
C17 C18 C19 C20 0.7(2)
C23 C18 C19 C20 -175.47(14)
C18 C19 C20 C21 0.8(2)
C19 C20 C21 C22 -0.9(2)
C20 C21 C22 C17 -0.4(2)
C20 C21 C22 C26 178.74(14)
C18 C17 C22 C21 1.9(2)
N2 C17 C22 C21 -173.82(12)
C18 C17 C22 C26 -177.23(13)
N2 C17 C22 C26 7.0(2)
C19 C18 C23 C24 -24.1(2)
C17 C18 C23 C24 159.92(14)
C19 C18 C23 C25 98.55(16)
C17 C18 C23 C25 -77.46(17)
C21 C22 C26 C28 63.69(18)
C17 C22 C26 C28 -117.17(16)
C21 C22 C26 C27 -58.98(18)
C17 C22 C26 C27 120.15(15)
N3 C33 C34 C35 -0.7(2)
C33 C34 C35 C36 1.1(2)
C34 C35 C36 C37 -0.4(2)
C35 C36 C37 N3 -0.7(2)
Si1 C29 Co1 N1 176.44(7)
Si1 C29 Co1 N2 -82.25(10)
Si1 C29 Co1 N3 53.08(9)
Co1 C29 Si1 C31 123.68(9)
Co1 C29 Si1 C30 2.10(12)
Co1 C29 Si1 C32 -116.55(10)
C3 C2 N1 C5 -168.02(12)
C1 C2 N1 C5 10.7(2)
C3 C2 N1 Co1 16.09(15)
C1 C2 N1 Co1 -165.14(11)
C6 C5 N1 C2 -82.63(18)
C10 C5 N1 C2 102.26(15)
C6 C5 N1 Co1 92.77(14)
C10 C5 N1 Co1 -82.34(14)
N2 Co1 N1 C2 -17.13(10)
C29 Co1 N1 C2 115.54(10)
N3 Co1 N1 C2 -128.24(10)
N2 Co1 N1 C5 167.05(12)
C29 Co1 N1 C5 -60.28(12)
N3 Co1 N1 C5 55.94(12)
C2 C3 N2 C17 163.43(12)
C4 C3 N2 C17 -14.4(2)
C2 C3 N2 Co1 -10.89(15)
C4 C3 N2 Co1 171.23(11)
C22 C17 N2 C3 -70.21(17)
C18 C17 N2 C3 113.98(15)
C22 C17 N2 Co1 103.16(14)
C18 C17 N2 Co1 -72.65(16)
N1 Co1 N2 C3 15.19(9)
C29 Co1 N2 C3 -100.69(11)
N3 Co1 N2 C3 127.70(9)
N1 Co1 N2 C17 -158.63(12)
C29 Co1 N2 C17 85.50(13)
N3 Co1 N2 C17 -46.12(13)
C34 C33 N3 C37 -0.3(2)
C34 C33 N3 Co1 168.53(11)
C36 C37 N3 C33 1.1(2)
C36 C37 N3 Co1 -168.50(12)
N1 Co1 N3 C33 120.67(11)
N2 Co1 N3 C33 30.21(12)
C29 Co1 N3 C33 -115.39(12)
N1 Co1 N3 C37 -70.52(11)
N2 Co1 N3 C37 -160.98(10)
C29 Co1 N3 C37 53.42(11)
